data_7008074
loop_
_publ_author_name
'Baber, R. Angharad'
'Orpen, A. Guy'
'Pringle, Paul G.'
'Wilkinson, Matthew J.'
'Wingad, Richard L.'

_publ_section_title
;
 Special effects of ortho-isopropylphenyl groups. Diastereoisomerism in
 platinum(II) and palladium(II) complexes of helically chiral PAr3
 ligands.
;
_journal_issue 4
_journal_name_full 'Dalton transactions (Cambridge, England : 2003)'
_journal_page_first 659
_journal_page_last 667
_journal_paper_doi 10.1039/b416525j
_journal_year 2005
_chemical_formula_moiety 'C54 H66 Cl4 P2 Pd2, 4(C H Cl3)'
_chemical_formula_sum 'C58 H70 Cl16 P2 Pd2'
_chemical_formula_weight 1609.08
_chemical_name_systematic
;
?
;
_space_group_IT_number 2
_symmetry_cell_setting triclinic
_symmetry_space_group_name_Hall '-P 1'
_symmetry_space_group_name_H-M 'P -1'
_atom_sites_solution_hydrogens geom
_atom_sites_solution_primary direct
_atom_sites_solution_secondary difmap
_audit_creation_method SHELXL-97
_cell_angle_alpha 90.563(4)
_cell_angle_beta 94.222(4)
_cell_angle_gamma 111.771(4)
_cell_formula_units_Z 1
_cell_length_a 12.189(3)
_cell_length_b 12.331(3)
_cell_length_c 12.420(3)
_cell_measurement_reflns_used 2796
_cell_measurement_temperature 173(2)
_cell_measurement_theta_max 24.5895
_cell_measurement_theta_min 2.47
_cell_volume 1727.5(7)
_computing_cell_refinement 'Bruker SMART (Bruker, 1998)'
_computing_data_collection 'Bruker SMART (Bruker, 1998)'
_computing_data_reduction 'Bruker SAINT (Bruker, 1998)'
_computing_molecular_graphics 'Bruker SHELXTL (Bruker, 1998)'
_computing_publication_material 'Bruker SHELXTL (Bruker, 1998)'
_computing_structure_refinement 'Bruker SHELXTL (Bruker, 1998)'
_computing_structure_solution 'Bruker SHELXTL (Bruker, 1998)'
_diffrn_ambient_temperature 173(2)
_diffrn_detector_area_resol_mean 8.2
_diffrn_measured_fraction_theta_full 0.981
_diffrn_measured_fraction_theta_max 0.981
_diffrn_measurement_device_type 'CCD area detector'
_diffrn_measurement_method 'omega scans'
_diffrn_radiation_monochromator graphite
_diffrn_radiation_source 'fine-focus sealed tube'
_diffrn_radiation_type MoK\a
_diffrn_radiation_wavelength 0.71073
_diffrn_reflns_av_R_equivalents 0.1052
_diffrn_reflns_av_sigmaI/netI 0.1782
_diffrn_reflns_limit_h_max 15
_diffrn_reflns_limit_h_min -15
_diffrn_reflns_limit_k_max 16
_diffrn_reflns_limit_k_min -15
_diffrn_reflns_limit_l_max 16
_diffrn_reflns_limit_l_min -16
_diffrn_reflns_number 18068
_diffrn_reflns_theta_full 27.57
_diffrn_reflns_theta_max 27.57
_diffrn_reflns_theta_min 1.65
_exptl_absorpt_coefficient_mu 1.221
_exptl_absorpt_correction_T_max 0.940
_exptl_absorpt_correction_T_min 0.880
_exptl_absorpt_correction_type multi-scan
_exptl_absorpt_process_details 'SADABS (Sheldrick 1996)'
_exptl_crystal_colour orange
_exptl_crystal_density_diffrn 1.547
_exptl_crystal_density_method 'not measured'
_exptl_crystal_description block
_exptl_crystal_F_000 812
_exptl_crystal_size_max 0.1
_exptl_crystal_size_mid 0.1
_exptl_crystal_size_min 0.05
_refine_diff_density_max 1.229
_refine_diff_density_min -1.196
_refine_diff_density_rms 0.205
_refine_ls_extinction_method none
_refine_ls_goodness_of_fit_ref 1.054
_refine_ls_hydrogen_treatment mixed
_refine_ls_matrix_type full
_refine_ls_number_parameters 352
_refine_ls_number_reflns 7821
_refine_ls_number_restraints 0
_refine_ls_restrained_S_all 1.054
_refine_ls_R_factor_all 0.1642
_refine_ls_R_factor_gt 0.0710
_refine_ls_shift/su_max 0.001
_refine_ls_shift/su_mean 0.000
_refine_ls_structure_factor_coef Fsqd
_refine_ls_weighting_details 'calc w=1/[\s^2^(Fo^2^)+(0.0914P)^2^+0.0000P] where P=(Fo^2^+2Fc^2^)/3'
_refine_ls_weighting_scheme calc
_refine_ls_wR_factor_gt 0.1671
_refine_ls_wR_factor_ref 0.2136
_reflns_number_gt 4050
_reflns_number_total 7821
_reflns_threshold_expression >2sigma(I)
_cod_data_source_file b416525j.txt
_cod_data_source_block 4c.4CHCl3(averys)
_cod_database_code 7008074

loop_
_symmetry_equiv_pos_as_xyz
'x, y, z'
'-x, -y, -z'

loop_
_atom_site_label
_atom_site_type_symbol
_atom_site_fract_x
_atom_site_fract_y
_atom_site_fract_z
_atom_site_U_iso_or_equiv
_atom_site_adp_type
_atom_site_occupancy
_atom_site_symmetry_multiplicity
_atom_site_calc_flag
_atom_site_refinement_flags
_atom_site_disorder_assembly
_atom_site_disorder_group
Pd1 Pd 0.02040(6) 0.11263(6) 0.41123(5) 0.0174(2) Uani 1 1 d . . .
Cl1 Cl 0.13970(18) 0.03013(19) 0.50501(18) 0.0252(5) Uani 1 1 d . . .
P1 P 0.17152(19) 0.25101(18) 0.33955(18) 0.0181(5) Uani 1 1 d . . .
Cl2 Cl -0.10744(18) 0.19555(19) 0.33813(18) 0.0253(5) Uani 1 1 d . . .
Cl5 Cl 0.2499(3) 0.1034(3) 0.8345(3) 0.0547(8) Uani 1 1 d . . .
Cl6 Cl 0.4206(3) 0.1381(3) 0.6752(2) 0.0583(8) Uani 1 1 d . . .
Cl7 Cl 0.4587(4) 0.0525(4) 0.8813(3) 0.0959(15) Uani 1 1 d . . .
Cl12 Cl 0.7911(4) 0.2599(3) -0.0286(3) 0.0799(12) Uani 1 1 d . . .
Cl8 Cl 0.6885(3) 0.2889(4) 0.1666(3) 0.0867(12) Uani 1 1 d . . .
Cl9 Cl 0.9064(4) 0.4612(3) 0.1143(3) 0.0875(12) Uani 1 1 d . . .
C19 C 0.3154(7) 0.2390(7) 0.3696(6) 0.0167(17) Uani 1 1 d . . .
C20 C 0.4039(8) 0.3268(7) 0.4324(7) 0.0234(19) Uani 1 1 d . . .
H20A H 0.3886 0.3927 0.4570 0.028 Uiso 1 1 calc R . .
C15 C 0.2324(7) 0.3343(7) 0.1282(7) 0.0210(18) Uani 1 1 d . . .
C1 C 0.1754(7) 0.3916(7) 0.3940(7) 0.0190(18) Uani 1 1 d . . .
C23 C 0.4514(7) 0.1383(8) 0.3593(7) 0.027(2) Uani 1 1 d . . .
H23A H 0.4687 0.0738 0.3345 0.032 Uiso 1 1 calc R . .
C6 C 0.1826(7) 0.4158(7) 0.5083(7) 0.0194(18) Uani 1 1 d . . .
C7 C 0.1977(7) 0.3344(7) 0.5960(6) 0.0215(19) Uani 1 1 d . . .
H7A H 0.2162 0.2712 0.5596 0.026 Uiso 1 1 calc R . .
C24 C 0.3393(7) 0.1411(7) 0.3316(7) 0.024(2) Uani 1 1 d . . .
C10 C 0.1524(8) 0.2548(7) 0.1925(7) 0.0219(19) Uani 1 1 d . . .
C9 C 0.0807(8) 0.2762(8) 0.6474(8) 0.034(2) Uani 1 1 d . . .
H9A H 0.0905 0.2236 0.7028 0.051 Uiso 1 1 calc R . .
H9B H 0.0188 0.2313 0.5917 0.051 Uiso 1 1 calc R . .
H9C H 0.0580 0.3363 0.6807 0.051 Uiso 1 1 calc R . .
C11 C 0.0507(7) 0.1652(7) 0.1417(7) 0.0231(19) Uani 1 1 d . . .
H11A H -0.0020 0.1088 0.1844 0.028 Uiso 1 1 calc R . .
C27 C 0.2456(9) -0.0815(8) 0.2943(8) 0.035(2) Uani 1 1 d . . .
H27A H 0.2255 -0.0909 0.3695 0.053 Uiso 1 1 calc R . .
H27B H 0.3225 -0.0884 0.2884 0.053 Uiso 1 1 calc R . .
H27C H 0.1845 -0.1422 0.2480 0.053 Uiso 1 1 calc R . .
C2 C 0.1552(7) 0.4694(8) 0.3227(7) 0.025(2) Uani 1 1 d . . .
H2A H 0.1479 0.4517 0.2473 0.029 Uiso 1 1 calc R . .
C26 C 0.2840(8) 0.0585(8) 0.1405(7) 0.030(2) Uani 1 1 d . . .
H26A H 0.2875 0.1359 0.1188 0.044 Uiso 1 1 calc R . .
H26B H 0.2234 -0.0018 0.0934 0.044 Uiso 1 1 calc R . .
H26C H 0.3613 0.0527 0.1341 0.044 Uiso 1 1 calc R . .
C25 C 0.2524(8) 0.0411(8) 0.2576(7) 0.028(2) Uani 1 1 d . . .
H25A H 0.1718 0.0440 0.2608 0.034 Uiso 1 1 calc R . .
C5 C 0.1711(7) 0.5189(7) 0.5400(8) 0.026(2) Uani 1 1 d . . .
H5A H 0.1747 0.5370 0.6150 0.032 Uiso 1 1 calc R . .
C21 C 0.5140(8) 0.3206(8) 0.4600(7) 0.027(2) Uani 1 1 d . . .
H21A H 0.5723 0.3804 0.5048 0.033 Uiso 1 1 calc R . .
C4 C 0.1545(8) 0.5964(8) 0.4670(8) 0.031(2) Uani 1 1 d . . .
H4A H 0.1494 0.6671 0.4926 0.037 Uiso 1 1 calc R . .
C14 C 0.2067(8) 0.3258(9) 0.0165(7) 0.030(2) Uani 1 1 d . . .
H14A H 0.2598 0.3797 -0.0278 0.036 Uiso 1 1 calc R . .
C12 C 0.0276(8) 0.1590(9) 0.0323(7) 0.030(2) Uani 1 1 d . . .
H12A H -0.0413 0.0994 -0.0012 0.035 Uiso 1 1 calc R . .
C13 C 0.1060(9) 0.2410(9) -0.0302(8) 0.037(3) Uani 1 1 d . . .
H13A H 0.0891 0.2379 -0.1064 0.044 Uiso 1 1 calc R . .
C3 C 0.1453(8) 0.5722(8) 0.3580(8) 0.028(2) Uani 1 1 d . . .
H3A H 0.1325 0.6247 0.3078 0.033 Uiso 1 1 calc R . .
C16 C 0.3497(7) 0.4278(7) 0.1731(7) 0.025(2) Uani 1 1 d . . .
H16A H 0.3497 0.4309 0.2536 0.030 Uiso 1 1 calc R . .
C18 C 0.4541(8) 0.3936(9) 0.1453(8) 0.034(2) Uani 1 1 d . . .
H18A H 0.4421 0.3155 0.1712 0.051 Uiso 1 1 calc R . .
H18B H 0.5283 0.4502 0.1802 0.051 Uiso 1 1 calc R . .
H18C H 0.4584 0.3932 0.0668 0.051 Uiso 1 1 calc R . .
C22 C 0.5379(8) 0.2267(8) 0.4218(8) 0.031(2) Uani 1 1 d . . .
H22A H 0.6137 0.2229 0.4385 0.037 Uiso 1 1 calc R . .
C8 C 0.2969(9) 0.3937(8) 0.6806(8) 0.035(2) Uani 1 1 d . . .
H8A H 0.3017 0.3370 0.7337 0.053 Uiso 1 1 calc R . .
H8B H 0.2821 0.4572 0.7170 0.053 Uiso 1 1 calc R . .
H8C H 0.3718 0.4256 0.6466 0.053 Uiso 1 1 calc R . .
C17 C 0.3677(9) 0.5507(8) 0.1335(9) 0.042(3) Uani 1 1 d . . .
H17A H 0.4444 0.6065 0.1646 0.062 Uiso 1 1 calc R . .
H17B H 0.3041 0.5740 0.1563 0.062 Uiso 1 1 calc R . .
H17C H 0.3662 0.5499 0.0545 0.062 Uiso 1 1 calc R . .
C28 C 0.3523(9) 0.0526(9) 0.7794(8) 0.038(2) Uani 1 1 d . . .
H28A H 0.3090 -0.0293 0.7503 0.045 Uiso 1 1 calc R . .
C29 C 0.8194(9) 0.3123(9) 0.1052(9) 0.043(3) Uani 1 1 d . . .
H29A H 0.8639 0.2697 0.1457 0.052 Uiso 1 1 calc R . .

loop_
_atom_site_aniso_label
_atom_site_aniso_U_11
_atom_site_aniso_U_22
_atom_site_aniso_U_33
_atom_site_aniso_U_23
_atom_site_aniso_U_13
_atom_site_aniso_U_12
Pd1 0.0177(3) 0.0169(4) 0.0188(4) 0.0013(3) 0.0026(3) 0.0074(3)
Cl1 0.0183(11) 0.0282(12) 0.0298(13) 0.0101(10) 0.0033(9) 0.0089(9)
P1 0.0196(11) 0.0152(11) 0.0195(12) -0.0004(9) 0.0033(9) 0.0062(9)
Cl2 0.0242(11) 0.0285(12) 0.0283(12) 0.0031(10) 0.0037(9) 0.0155(10)
Cl5 0.0497(17) 0.068(2) 0.062(2) 0.0074(16) 0.0207(14) 0.0378(16)
Cl6 0.0485(17) 0.083(2) 0.0491(18) 0.0166(16) 0.0149(14) 0.0283(17)
Cl7 0.097(3) 0.177(5) 0.061(2) 0.037(3) 0.016(2) 0.104(3)
Cl12 0.122(3) 0.099(3) 0.052(2) -0.0222(19) -0.022(2) 0.085(3)
Cl8 0.060(2) 0.123(3) 0.098(3) 0.007(3) 0.018(2) 0.056(2)
Cl9 0.102(3) 0.059(2) 0.088(3) -0.002(2) -0.018(2) 0.020(2)
C19 0.021(4) 0.016(4) 0.017(4) 0.004(3) 0.004(3) 0.010(3)
C20 0.031(5) 0.018(5) 0.020(5) -0.001(4) 0.005(4) 0.007(4)
C15 0.028(5) 0.025(5) 0.016(4) -0.001(4) 0.004(4) 0.016(4)
C1 0.016(4) 0.019(4) 0.022(5) 0.002(4) 0.004(3) 0.005(3)
C23 0.026(5) 0.030(5) 0.033(6) 0.003(4) 0.000(4) 0.021(4)
C6 0.019(4) 0.020(4) 0.021(5) -0.008(4) 0.006(3) 0.009(4)
C7 0.027(5) 0.024(5) 0.016(4) 0.000(4) 0.008(4) 0.011(4)
C24 0.017(4) 0.026(5) 0.031(5) -0.003(4) 0.004(4) 0.009(4)
C10 0.031(5) 0.016(4) 0.023(5) -0.002(4) 0.002(4) 0.015(4)
C9 0.039(6) 0.033(6) 0.033(6) 0.002(4) 0.014(5) 0.015(5)
C11 0.022(4) 0.021(5) 0.027(5) -0.001(4) 0.008(4) 0.008(4)
C27 0.038(6) 0.031(6) 0.042(6) -0.006(5) 0.005(5) 0.019(5)
C2 0.026(5) 0.031(5) 0.020(5) 0.003(4) 0.007(4) 0.013(4)
C26 0.031(5) 0.034(6) 0.029(5) -0.007(4) 0.002(4) 0.019(4)
C25 0.030(5) 0.025(5) 0.029(5) -0.005(4) 0.003(4) 0.010(4)
C5 0.021(5) 0.025(5) 0.035(6) -0.007(4) 0.004(4) 0.011(4)
C21 0.022(5) 0.022(5) 0.031(5) 0.000(4) 0.001(4) 0.001(4)
C4 0.038(6) 0.022(5) 0.038(6) -0.006(4) 0.006(5) 0.019(4)
C14 0.037(5) 0.050(6) 0.007(4) 0.004(4) 0.007(4) 0.019(5)
C12 0.024(5) 0.045(6) 0.023(5) -0.012(4) -0.008(4) 0.020(5)
C13 0.046(6) 0.062(7) 0.016(5) 0.003(5) 0.002(5) 0.036(6)
C3 0.031(5) 0.019(5) 0.038(6) 0.003(4) 0.008(4) 0.013(4)
C16 0.026(5) 0.024(5) 0.030(5) 0.004(4) 0.013(4) 0.014(4)
C18 0.026(5) 0.041(6) 0.039(6) -0.007(5) 0.005(4) 0.017(5)
C22 0.021(5) 0.034(6) 0.039(6) -0.003(5) 0.002(4) 0.010(4)
C8 0.047(6) 0.032(6) 0.029(6) -0.001(4) 0.001(5) 0.018(5)
C17 0.042(6) 0.034(6) 0.048(7) 0.009(5) 0.019(5) 0.010(5)
C28 0.039(6) 0.039(6) 0.040(6) -0.006(5) 0.005(5) 0.020(5)
C29 0.042(6) 0.048(7) 0.051(7) 0.003(5) -0.004(5) 0.031(6)

loop_
_atom_type_symbol
_atom_type_description
_atom_type_scat_dispersion_real
_atom_type_scat_dispersion_imag
_atom_type_scat_source
C C 0.0033 0.0016 'International Tables Vol C Tables 4.2.6.8 and 6.1.1.4'
H H 0.0000 0.0000 'International Tables Vol C Tables 4.2.6.8 and 6.1.1.4'
Cl Cl 0.1484 0.1585 'International Tables Vol C Tables 4.2.6.8 and 6.1.1.4'
Pd Pd -0.9988 1.0072 'International Tables Vol C Tables 4.2.6.8 and 6.1.1.4'
P P 0.1023 0.0942 'International Tables Vol C Tables 4.2.6.8 and 6.1.1.4'

loop_
_geom_angle_atom_site_label_1
_geom_angle_atom_site_label_2
_geom_angle_atom_site_label_3
_geom_angle
_geom_angle_site_symmetry_1
_geom_angle_site_symmetry_3
_geom_angle_publ_flag
P1 Pd1 Cl2 89.83(8) . . ?
P1 Pd1 Cl1 94.52(8) . . ?
Cl2 Pd1 Cl1 172.94(8) . . ?
P1 Pd1 Cl1 177.50(9) . 2_556 ?
Cl2 Pd1 Cl1 90.19(8) . 2_556 ?
Cl1 Pd1 Cl1 85.22(8) . 2_556 ?
Pd1 Cl1 Pd1 94.78(7) . 2_556 ?
C19 P1 C10 105.7(4) . . ?
C19 P1 C1 109.9(4) . . ?
C10 P1 C1 106.7(4) . . ?
C19 P1 Pd1 114.4(3) . . ?
C10 P1 Pd1 113.8(3) . . ?
C1 P1 Pd1 106.1(3) . . ?
C20 C19 C24 118.9(7) . . ?
C20 C19 P1 119.3(6) . . ?
C24 C19 P1 121.8(6) . . ?
C21 C20 C19 121.7(8) . . ?
C21 C20 H20A 119.2 . . ?
C19 C20 H20A 119.2 . . ?
C14 C15 C10 118.9(8) . . ?
C14 C15 C16 117.3(8) . . ?
C10 C15 C16 123.7(8) . . ?
C2 C1 C6 119.3(7) . . ?
C2 C1 P1 118.5(6) . . ?
C6 C1 P1 121.6(6) . . ?
C22 C23 C24 122.0(8) . . ?
C22 C23 H23A 119.0 . . ?
C24 C23 H23A 119.0 . . ?
C5 C6 C1 116.6(8) . . ?
C5 C6 C7 118.5(7) . . ?
C1 C6 C7 124.8(7) . . ?
C8 C7 C9 110.8(7) . . ?
C8 C7 C6 113.7(7) . . ?
C9 C7 C6 109.7(7) . . ?
C8 C7 H7A 107.5 . . ?
C9 C7 H7A 107.5 . . ?
C6 C7 H7A 107.5 . . ?
C23 C24 C19 118.0(8) . . ?
C23 C24 C25 117.4(7) . . ?
C19 C24 C25 124.5(7) . . ?
C15 C10 C11 119.1(8) . . ?
C15 C10 P1 125.3(7) . . ?
C11 C10 P1 115.6(6) . . ?
C7 C9 H9A 109.5 . . ?
C7 C9 H9B 109.5 . . ?
H9A C9 H9B 109.5 . . ?
C7 C9 H9C 109.5 . . ?
H9A C9 H9C 109.5 . . ?
H9B C9 H9C 109.5 . . ?
C12 C11 C10 120.8(8) . . ?
C12 C11 H11A 119.6 . . ?
C10 C11 H11A 119.6 . . ?
C25 C27 H27A 109.5 . . ?
C25 C27 H27B 109.5 . . ?
H27A C27 H27B 109.5 . . ?
C25 C27 H27C 109.5 . . ?
H27A C27 H27C 109.5 . . ?
H27B C27 H27C 109.5 . . ?
C3 C2 C1 122.1(8) . . ?
C3 C2 H2A 119.0 . . ?
C1 C2 H2A 119.0 . . ?
C25 C26 H26A 109.5 . . ?
C25 C26 H26B 109.5 . . ?
H26A C26 H26B 109.5 . . ?
C25 C26 H26C 109.5 . . ?
H26A C26 H26C 109.5 . . ?
H26B C26 H26C 109.5 . . ?
C26 C25 C24 110.5(7) . . ?
C26 C25 C27 110.7(7) . . ?
C24 C25 C27 112.8(8) . . ?
C26 C25 H25A 107.5 . . ?
C24 C25 H25A 107.5 . . ?
C27 C25 H25A 107.5 . . ?
C4 C5 C6 122.8(9) . . ?
C4 C5 H5A 118.6 . . ?
C6 C5 H5A 118.6 . . ?
C22 C21 C20 119.4(8) . . ?
C22 C21 H21A 120.3 . . ?
C20 C21 H21A 120.3 . . ?
C3 C4 C5 120.6(8) . . ?
C3 C4 H4A 119.7 . . ?
C5 C4 H4A 119.7 . . ?
C13 C14 C15 120.8(9) . . ?
C13 C14 H14A 119.6 . . ?
C15 C14 H14A 119.6 . . ?
C11 C12 C13 119.4(9) . . ?
C11 C12 H12A 120.3 . . ?
C13 C12 H12A 120.3 . . ?
C14 C13 C12 121.0(9) . . ?
C14 C13 H13A 119.5 . . ?
C12 C13 H13A 119.5 . . ?
C4 C3 C2 118.6(9) . . ?
C4 C3 H3A 120.7 . . ?
C2 C3 H3A 120.7 . . ?
C15 C16 C17 113.3(8) . . ?
C15 C16 C18 110.1(7) . . ?
C17 C16 C18 110.1(7) . . ?
C15 C16 H16A 107.7 . . ?
C17 C16 H16A 107.7 . . ?
C18 C16 H16A 107.7 . . ?
C16 C18 H18A 109.5 . . ?
C16 C18 H18B 109.5 . . ?
H18A C18 H18B 109.5 . . ?
C16 C18 H18C 109.5 . . ?
H18A C18 H18C 109.5 . . ?
H18B C18 H18C 109.5 . . ?
C21 C22 C23 119.9(8) . . ?
C21 C22 H22A 120.0 . . ?
C23 C22 H22A 120.0 . . ?
C7 C8 H8A 109.5 . . ?
C7 C8 H8B 109.5 . . ?
H8A C8 H8B 109.5 . . ?
C7 C8 H8C 109.5 . . ?
H8A C8 H8C 109.5 . . ?
H8B C8 H8C 109.5 . . ?
C16 C17 H17A 109.5 . . ?
C16 C17 H17B 109.5 . . ?
H17A C17 H17B 109.5 . . ?
C16 C17 H17C 109.5 . . ?
H17A C17 H17C 109.5 . . ?
H17B C17 H17C 109.5 . . ?
Cl6 C28 Cl7 110.0(6) . . ?
Cl6 C28 Cl5 111.6(5) . . ?
Cl7 C28 Cl5 109.2(5) . . ?
Cl6 C28 H28A 108.7 . . ?
Cl7 C28 H28A 108.7 . . ?
Cl5 C28 H28A 108.7 . . ?
Cl12 C29 Cl9 111.0(6) . . ?
Cl12 C29 Cl8 111.8(6) . . ?
Cl9 C29 Cl8 109.1(6) . . ?
Cl12 C29 H29A 108.3 . . ?
Cl9 C29 H29A 108.3 . . ?
Cl8 C29 H29A 108.3 . . ?

loop_
_geom_bond_atom_site_label_1
_geom_bond_atom_site_label_2
_geom_bond_distance
_geom_bond_site_symmetry_2
_geom_bond_publ_flag
Pd1 P1 2.244(2) . ?
Pd1 Cl2 2.300(2) . ?
Pd1 Cl1 2.319(2) . ?
Pd1 Cl1 2.403(2) 2_556 ?
Cl1 Pd1 2.403(2) 2_556 ?
P1 C19 1.826(8) . ?
P1 C10 1.827(9) . ?
P1 C1 1.838(8) . ?
Cl5 C28 1.765(9) . ?
Cl6 C28 1.737(10) . ?
Cl7 C28 1.744(11) . ?
Cl12 C29 1.740(11) . ?
Cl8 C29 1.747(11) . ?
Cl9 C29 1.744(11) . ?
C19 C20 1.392(11) . ?
C19 C24 1.426(11) . ?
C20 C21 1.391(12) . ?
C20 H20A 0.9500 . ?
C15 C14 1.394(11) . ?
C15 C10 1.404(12) . ?
C15 C16 1.527(12) . ?
C1 C2 1.388(11) . ?
C1 C6 1.437(11) . ?
C23 C22 1.383(12) . ?
C23 C24 1.398(11) . ?
C23 H23A 0.9500 . ?
C6 C5 1.386(11) . ?
C6 C7 1.535(12) . ?
C7 C8 1.498(12) . ?
C7 C9 1.530(11) . ?
C7 H7A 1.0000 . ?
C24 C25 1.533(12) . ?
C10 C11 1.419(12) . ?
C9 H9A 0.9800 . ?
C9 H9B 0.9800 . ?
C9 H9C 0.9800 . ?
C11 C12 1.363(12) . ?
C11 H11A 0.9500 . ?
C27 C25 1.557(12) . ?
C27 H27A 0.9800 . ?
C27 H27B 0.9800 . ?
C27 H27C 0.9800 . ?
C2 C3 1.386(11) . ?
C2 H2A 0.9500 . ?
C26 C25 1.529(12) . ?
C26 H26A 0.9800 . ?
C26 H26B 0.9800 . ?
C26 H26C 0.9800 . ?
C25 H25A 1.0000 . ?
C5 C4 1.381(13) . ?
C5 H5A 0.9500 . ?
C21 C22 1.382(12) . ?
C21 H21A 0.9500 . ?
C4 C3 1.371(13) . ?
C4 H4A 0.9500 . ?
C14 C13 1.367(14) . ?
C14 H14A 0.9500 . ?
C12 C13 1.395(14) . ?
C12 H12A 0.9500 . ?
C13 H13A 0.9500 . ?
C3 H3A 0.9500 . ?
C16 C17 1.539(12) . ?
C16 C18 1.542(11) . ?
C16 H16A 1.0000 . ?
C18 H18A 0.9800 . ?
C18 H18B 0.9800 . ?
C18 H18C 0.9800 . ?
C22 H22A 0.9500 . ?
C8 H8A 0.9800 . ?
C8 H8B 0.9800 . ?
C8 H8C 0.9800 . ?
C17 H17A 0.9800 . ?
C17 H17B 0.9800 . ?
C17 H17C 0.9800 . ?
C28 H28A 1.0000 . ?
C29 H29A 1.0000 . ?
